data_2310322
loop_
_publ_author_name
'Will, G.'

_publ_section_title
;
 Crystal structure analysis of Al B10 by the convolution molecule method
;
_journal_name_full 'Acta Crystallographica (1,1948-23,1967)'
_journal_page_first 1071
_journal_page_last 1079
_journal_volume 23
_journal_year 1967
_chemical_formula_sum 'Al0.61 B6.5'
_chemical_name_systematic 'Al B10'
_space_group_IT_number 63
_symmetry_space_group_name_Hall '-C 2c 2'
_symmetry_space_group_name_H-M 'C m c m'
_cell_angle_alpha 90
_cell_angle_beta 90
_cell_angle_gamma 90
_cell_formula_units_Z 8
_cell_length_a 5.69
_cell_length_b 8.881
_cell_length_c 9.1
_cell_volume 459.849
_citation_journal_id_ASTM ACCRA9
_cod_data_source_file Will_ACCRA9_1967_52.cif
_cod_data_source_block Al0.61B6.5
_cod_original_cell_volume 459.8493
_cod_database_code 2310322

loop_
_symmetry_equiv_pos_as_xyz
x,y,z
-x,-y,z+1/2
x,-y,-z
-x,y,-z+1/2
-x,-y,-z
x,y,-z-1/2
-x,y,z
x,-y,z-1/2
x+1/2,y+1/2,z
-x+1/2,-y+1/2,z+1/2
x+1/2,-y+1/2,-z
-x+1/2,y+1/2,-z+1/2
-x+1/2,-y+1/2,-z
x+1/2,y+1/2,-z-1/2
-x+1/2,y+1/2,z
x+1/2,-y+1/2,z-1/2

loop_
_atom_site_label
_atom_site_type_symbol
_atom_site_fract_x
_atom_site_fract_y
_atom_site_fract_z
_atom_site_occupancy
_atom_site_U_iso_or_equiv
B3 B 0.1582 0.3198 0.25 1 0.0
B2 B 0 0.2516 0.0905 1 0.0
Al3 Al 0 0.8445 0.13 0.03 0.0
Al1 Al 0 0.5 0 0.27 0.0
B6 B 0 0.6526 0.0619 0.5 0.0
B1 B 0 0.0475 0.0861 1 0.0
Al4 Al 0.1747 0.461 0.0488 0.06 0.0
B5 B 0.2534 0.1521 0.1529 1 0.0
Al2 Al 0 0.7888 0.25 0.19 0.0
Al5 Al 0 0.6526 0.0619 0.23 0.0
B4 B 0.3392 0.484 0.25 1 0.0
